data_7011909
loop_
_publ_author_name
'Gibson, Vernon C.'
'Long, Nicholas J.'
'White, Andrew J. P.'
'Williams, Charlotte K.'
'Williams, David J.'
'Fontani, Marco'
'Zanello, Piero'

_publ_section_title
;
 Synthesis, characterisation and catalytic activity of metal complexes
 of neutral, unsymmetrical P/S ferrocenediyl ligands
;
_journal_issue 17
_journal_name_full 'Journal of the Chemical Society, Dalton Transactions'
_journal_page_first 3280
_journal_paper_doi 10.1039/b205653d
_journal_year 2002
_chemical_formula_sum 'C23 H21 Br2 Fe Ni P S'
_chemical_formula_weight 634.81
_chemical_name_systematic
; 
? 
;
_space_group_IT_number 2
_symmetry_cell_setting triclinic
_symmetry_space_group_name_Hall '-P 1'
_symmetry_space_group_name_H-M 'P -1'
_atom_sites_solution_hydrogens geom
_atom_sites_solution_primary direct
_atom_sites_solution_secondary difmap
_audit_creation_method SHELXL
_cell_angle_alpha 64.824(10)
_cell_angle_beta 78.563(7)
_cell_angle_gamma 87.622(11)
_cell_formula_units_Z 4
_cell_length_a 9.9282(8)
_cell_length_b 15.880(3)
_cell_length_c 17.155(2)
_cell_measurement_reflns_used 21
_cell_measurement_temperature 293(2)
_cell_measurement_theta_max 12.49
_cell_measurement_theta_min 5.36
_cell_volume 2396.3(6)
_computing_cell_refinement 'Siemens XSCANS'
_computing_data_collection 'Siemens XSCANS'
_computing_data_reduction 'Siemens SHELXTL'
_computing_molecular_graphics 'Siemens SHELXTL'
_computing_publication_material 'Siemens SHELXTL'
_computing_structure_refinement 'SHELXL-93 (Sheldrick, 1993)'
_computing_structure_solution 'SHELXS-86 (Sheldrick, 1990)'
_diffrn_ambient_temperature 293(2)
_diffrn_measurement_device 'Siemens P4'
_diffrn_measurement_method '\w scans'
_diffrn_radiation_monochromator graphite
_diffrn_radiation_source 'fine-focus sealed tube'
_diffrn_radiation_type MoK\a
_diffrn_radiation_wavelength 0.71073
_diffrn_reflns_av_R_equivalents 0.0380
_diffrn_reflns_av_sigmaI/netI 0.0750
_diffrn_reflns_limit_h_max 11
_diffrn_reflns_limit_h_min 0
_diffrn_reflns_limit_k_max 17
_diffrn_reflns_limit_k_min -17
_diffrn_reflns_limit_l_max 20
_diffrn_reflns_limit_l_min -19
_diffrn_reflns_number 8622
_diffrn_reflns_theta_max 25.00
_diffrn_reflns_theta_min 2.10
_diffrn_standards_interval_count 97
_diffrn_standards_number 3
_exptl_absorpt_coefficient_mu 4.887
_exptl_absorpt_correction_T_max 0.4295
_exptl_absorpt_correction_T_min 0.0801
_exptl_absorpt_correction_type 'Face-indexed numerical'
_exptl_crystal_colour 'Dark olive green'
_exptl_crystal_density_diffrn 1.760
_exptl_crystal_description blocks
_exptl_crystal_F_000 1256
_exptl_crystal_size_max 0.70
_exptl_crystal_size_mid 0.57
_exptl_crystal_size_min 0.19
_refine_diff_density_max 0.735
_refine_diff_density_min -0.444
_refine_diff_density_rms 0.092
_refine_ls_extinction_coef 0.00004(15)
_refine_ls_extinction_expression Fc^*^=kFc[1+0.001xFc^2^\l^3^/sin(2\q)]^-1/4^
_refine_ls_extinction_method SHELXL
_refine_ls_goodness_of_fit_all 1.010
_refine_ls_goodness_of_fit_obs 1.092
_refine_ls_matrix_type full
_refine_ls_number_parameters 488
_refine_ls_number_reflns 7158
_refine_ls_number_restraints 5
_refine_ls_restrained_S_all 1.042
_refine_ls_restrained_S_obs 1.092
_refine_ls_R_factor_all 0.0958
_refine_ls_R_factor_obs 0.0487
_refine_ls_shift/esd_max 0.000
_refine_ls_shift/esd_mean 0.000
_refine_ls_structure_factor_coef Fsqd
_refine_ls_weighting_details 'w=1/[\s^2^(Fo^2^)+(0.0419P)^2^+0.0000P] where P=(Fo^2^+2Fc^2^)/3'
_refine_ls_weighting_scheme calc
_refine_ls_wR_factor_all 0.1153
_refine_ls_wR_factor_obs 0.0948
_reflns_number_observed 5159
_reflns_number_total 8109
_reflns_observed_criterion >2sigma(I)
_cod_data_source_file b205653d.txt
_cod_data_source_block NL0001
_cod_depositor_comments
;
The following automatic conversions were performed:
'_symmetry_cell_setting' value 'Triclinic' changed to 'triclinic'
according to '/home/saulius/struct/CIF-dictionaries/cif_core.dic'
dictionary named 'cif_core.dic' version 2.4.1 from 2010-06-29.

Automatic conversion script
Id: cif_fix_enum 1527 2010-12-29 10:47:43Z saulius 

The following automatic conversions were performed:

'_refine_ls_weighting_scheme' value 'calc
w=1/[\s^2^(Fo^2^)+(0.0419P)^2^+0.0000P] where P=(Fo^2^+2Fc^2^)/3' was
changed to 'calc'. New tag '_refine_ls_weighting_details' was
created. The value of the new tag was set to
'w=1/[\s^2^(Fo^2^)+(0.0419P)^2^+0.0000P] where P=(Fo^2^+2Fc^2^)/3'.

Automatic conversion script
Id: cif_fix_values 3143 2015-03-26 13:38:13Z robertas 
;
_cod_original_cell_volume 2396.4(5)
_cod_original_sg_symbol_H-M P-1
_cod_original_formula_sum 'C23 H21 P S Br2 Fe Ni'
_cod_database_code 7011909

loop_
_symmetry_equiv_pos_as_xyz
'x, y, z'
'-x, -y, -z'

loop_
_atom_site_aniso_label
_atom_site_aniso_U_11
_atom_site_aniso_U_22
_atom_site_aniso_U_33
_atom_site_aniso_U_23
_atom_site_aniso_U_13
_atom_site_aniso_U_12
Ni 0.0418(4) 0.0414(5) 0.0417(5) -0.0157(4) -0.0061(4) 0.0016(4)
Fe 0.0485(5) 0.0332(5) 0.0380(5) -0.0153(4) -0.0003(4) -0.0023(4)
Br1 0.0784(6) 0.0743(6) 0.0604(5) -0.0246(5) -0.0319(5) 0.0241(5)
Br2 0.0669(5) 0.0703(5) 0.0483(5) -0.0305(4) -0.0043(4) 0.0060(4)
S 0.0481(9) 0.0402(9) 0.0355(9) -0.0103(7) -0.0039(7) -0.0045(7)
P 0.0418(8) 0.0345(8) 0.0334(9) -0.0135(7) -0.0073(7) -0.0017(7)
C 0.052(4) 0.081(6) 0.074(6) -0.034(5) 0.016(4) -0.023(4)
C1 0.067(5) 0.037(4) 0.073(6) -0.013(4) 0.004(4) 0.006(3)
C2 0.099(7) 0.044(4) 0.062(6) -0.028(4) 0.019(5) 0.001(4)
C3 0.103(7) 0.074(6) 0.062(6) -0.045(5) 0.020(5) -0.048(6)
C4 0.049(4) 0.065(5) 0.043(4) -0.029(4) 0.000(3) -0.011(3)
C5 0.050(4) 0.034(3) 0.047(4) -0.015(3) -0.007(3) -0.001(3)
C6 0.039(4) 0.057(4) 0.063(5) -0.033(4) -0.003(3) 0.000(3)
C7 0.053(4) 0.064(5) 0.066(5) -0.044(5) 0.020(4) -0.013(4)
C8 0.082(6) 0.053(4) 0.034(4) -0.016(4) 0.009(4) -0.022(4)
C9 0.070(5) 0.032(3) 0.043(4) -0.009(3) -0.013(4) -0.004(3)
C10 0.046(3) 0.034(3) 0.034(3) -0.011(3) -0.002(3) -0.008(3)
C11 0.094(6) 0.054(5) 0.048(5) -0.025(4) 0.006(4) -0.017(4)
C12 0.119(8) 0.056(5) 0.059(6) -0.023(5) 0.015(6) -0.034(5)
C13 0.109(7) 0.034(4) 0.060(5) -0.009(4) -0.022(5) -0.016(4)
C14 0.091(6) 0.053(5) 0.074(6) -0.044(5) -0.018(5) 0.017(4)
C15 0.066(5) 0.045(4) 0.050(5) -0.018(4) -0.005(4) 0.002(3)
C16 0.051(4) 0.034(3) 0.038(4) -0.013(3) -0.011(3) -0.004(3)
C17 0.044(6) 0.042(6) 0.040(6) -0.010(5) -0.010(5) -0.002(4)
C18 0.044(6) 0.068(8) 0.066(9) -0.028(7) -0.008(6) 0.001(6)
C19 0.062(8) 0.079(11) 0.060(9) -0.008(9) -0.032(7) -0.006(7)
C20 0.071(9) 0.130(15) 0.058(9) 0.029(10) -0.024(8) -0.024(9)
C21 0.041(6) 0.095(10) 0.038(7) 0.011(7) -0.013(5) -0.008(6)
C22 0.035(6) 0.041(6) 0.053(8) -0.029(6) -0.009(5) 0.000(4)
Ni' 0.0450(5) 0.0436(5) 0.0513(6) -0.0178(4) -0.0116(4) 0.0058(4)
Fe' 0.0614(6) 0.0433(6) 0.0417(6) -0.0181(5) -0.0032(5) 0.0068(5)
Br1' 0.0533(5) 0.0810(6) 0.1220(9) -0.0613(6) -0.0337(5) 0.0139(4)
Br2' 0.1038(7) 0.0473(5) 0.1114(9) -0.0340(5) -0.0366(7) 0.0044(5)
S' 0.0500(9) 0.0478(10) 0.0405(10) -0.0063(8) -0.0051(8) -0.0020(8)
P' 0.0368(8) 0.0438(9) 0.0363(9) -0.0166(8) -0.0019(7) -0.0019(7)
C' 0.087(6) 0.074(6) 0.033(4) 0.009(4) -0.016(4) -0.004(5)
C1' 0.056(4) 0.077(6) 0.048(5) -0.020(4) -0.001(4) 0.010(4)
C2' 0.104(8) 0.082(7) 0.055(6) -0.034(5) 0.006(5) 0.028(6)
C3' 0.125(9) 0.082(7) 0.056(6) -0.042(5) -0.001(6) 0.000(6)
C4' 0.083(6) 0.077(6) 0.043(5) -0.027(4) -0.020(4) 0.016(5)
C5' 0.053(4) 0.055(4) 0.031(4) -0.011(3) 0.002(3) 0.003(3)
C6' 0.065(5) 0.061(5) 0.043(4) -0.016(4) -0.013(4) 0.016(4)
C7' 0.115(8) 0.045(5) 0.054(5) -0.014(4) -0.004(5) 0.021(5)
C8' 0.098(7) 0.048(5) 0.075(6) -0.032(5) 0.000(5) -0.014(5)
C9' 0.062(5) 0.047(4) 0.059(5) -0.020(4) 0.001(4) -0.009(4)
C10' 0.061(4) 0.037(4) 0.038(4) -0.011(3) -0.002(3) -0.004(3)
C11' 0.075(6) 0.086(6) 0.054(5) -0.032(5) 0.015(4) -0.023(5)
C12' 0.085(7) 0.120(9) 0.049(5) -0.033(6) 0.016(5) -0.036(6)
C13' 0.052(5) 0.181(13) 0.069(7) -0.071(9) 0.002(5) -0.016(7)
C14' 0.059(5) 0.160(12) 0.099(9) -0.097(9) -0.018(6) 0.027(6)
C15' 0.056(5) 0.102(7) 0.061(6) -0.050(5) -0.002(4) 0.003(5)
C16' 0.039(4) 0.083(5) 0.046(4) -0.038(4) -0.003(3) -0.008(4)
C17' 0.059(5) 0.088(6) 0.046(5) -0.016(5) -0.009(4) -0.015(4)
C18' 0.089(7) 0.104(8) 0.072(7) -0.014(6) -0.037(6) -0.023(6)
C19' 0.069(6) 0.092(7) 0.090(8) -0.010(6) -0.042(6) -0.014(5)
C20' 0.044(5) 0.092(7) 0.093(8) -0.011(6) 0.000(5) -0.019(4)
C21' 0.050(4) 0.094(7) 0.058(5) -0.021(5) 0.000(4) -0.021(4)
C22' 0.043(4) 0.045(4) 0.047(4) -0.012(3) -0.008(3) -0.001(3)

loop_
_atom_site_label
_atom_site_type_symbol
_atom_site_fract_x
_atom_site_fract_y
_atom_site_fract_z
_atom_site_U_iso_or_equiv
_atom_site_thermal_displace_type
_atom_site_occupancy
_atom_site_calc_flag
_atom_site_refinement_flags
_atom_site_disorder_group
Ni Ni 0.76460(9) 0.31775(6) 0.72106(6) 0.0427(2) Uani 1 d . .
Fe Fe 0.52836(10) 0.41989(6) 0.87535(7) 0.0410(2) Uani 1 d . .
Br1 Br 0.86648(10) 0.23448(7) 0.84227(6) 0.0704(3) Uani 1 d . .
Br2 Br 0.84181(9) 0.32462(6) 0.57975(6) 0.0612(2) Uani 1 d . .
S S 0.7464(2) 0.47677(12) 0.67763(11) 0.0439(4) Uani 1 d . .
P P 0.5342(2) 0.27638(11) 0.77345(11) 0.0368(4) Uani 1 d D .
C C 0.9214(8) 0.5226(7) 0.6511(6) 0.072(3) Uani 1 d . .
H0A H 0.9708(8) 0.5152(7) 0.6005(6) 0.108 Uiso 1 calc R .
H0B H 0.9653(8) 0.4894(7) 0.7000(6) 0.108 Uiso 1 calc R .
H0C H 0.9211(8) 0.5875(7) 0.6387(6) 0.108 Uiso 1 calc R .
C1 C 0.5604(9) 0.5509(5) 0.7765(6) 0.065(2) Uani 1 d . .
H1A H 0.5070(9) 0.5787(5) 0.7341(6) 0.078 Uiso 1 calc R .
C2 C 0.5410(11) 0.5540(6) 0.8590(6) 0.072(3) Uani 1 d . .
H2A H 0.4717(11) 0.5841(6) 0.8808(6) 0.086 Uiso 1 calc R .
C3 C 0.6430(11) 0.5042(7) 0.9023(6) 0.078(3) Uani 1 d . .
H3A H 0.6535(11) 0.4965(7) 0.9576(6) 0.093 Uiso 1 calc R .
C4 C 0.7289(8) 0.4671(5) 0.8489(5) 0.051(2) Uani 1 d . .
H4A H 0.8037(8) 0.4303(5) 0.8626(5) 0.061 Uiso 1 calc R .
C5 C 0.6772(7) 0.4974(4) 0.7705(5) 0.045(2) Uani 1 d . .
C6 C 0.3527(7) 0.3636(5) 0.8690(6) 0.051(2) Uani 1 d . .
H6A H 0.2986(7) 0.3921(5) 0.8271(6) 0.062 Uiso 1 calc R .
C7 C 0.3385(8) 0.3697(6) 0.9503(6) 0.060(2) Uani 1 d . .
H7A H 0.2729(8) 0.4030(6) 0.9707(6) 0.072 Uiso 1 calc R .
C8 C 0.4385(9) 0.3176(5) 0.9948(5) 0.060(2) Uani 1 d . .
H8A H 0.4506(9) 0.3099(5) 1.0498(5) 0.071 Uiso 1 calc R .
C9 C 0.5179(8) 0.2788(5) 0.9417(5) 0.050(2) Uani 1 d . .
H9A H 0.5924(8) 0.2417(5) 0.9554(5) 0.060 Uiso 1 calc R .
C10 C 0.4643(7) 0.3064(4) 0.8627(4) 0.0397(14) Uani 1 d . .
C11 C 0.4104(5) 0.1016(3) 0.8956(3) 0.066(2) Uani 1 d G .
H11A H 0.3646(5) 0.1322(3) 0.9282(3) 0.080 Uiso 1 calc R .
C12 C 0.3866(6) 0.0063(3) 0.9252(3) 0.082(3) Uani 1 d G .
H12A H 0.3249(8) -0.0269(4) 0.9775(4) 0.099 Uiso 1 calc R .
C13 C 0.4551(6) -0.0394(2) 0.8766(4) 0.070(3) Uani 1 d G .
H13A H 0.4392(9) -0.1031(2) 0.8964(5) 0.084 Uiso 1 calc R .
C14 C 0.5473(6) 0.0103(3) 0.7984(3) 0.067(2) Uani 1 d G .
H14A H 0.5931(8) -0.0203(4) 0.7659(5) 0.080 Uiso 1 calc R .
C15 C 0.5711(5) 0.1055(3) 0.7688(3) 0.055(2) Uani 1 d G .
H15A H 0.6328(7) 0.1388(4) 0.7165(3) 0.067 Uiso 1 calc R .
C16 C 0.5027(5) 0.1512(2) 0.8174(3) 0.0410(15) Uani 1 d G .
C17 C 0.2790(6) 0.2880(5) 0.7242(4) 0.044(2) Uani 0.65 d PGD 1
H17A H 0.2451(6) 0.2471(5) 0.7823(4) 0.053 Uiso 0.65 calc PR 1
C18 C 0.1915(5) 0.3197(6) 0.6646(5) 0.060(3) Uani 0.65 d PG 1
H18A H 0.0991(6) 0.3000(9) 0.6829(7) 0.072 Uiso 0.65 calc PR 1
C19 C 0.2421(8) 0.3810(7) 0.5776(5) 0.071(4) Uani 0.65 d PG 1
H19A H 0.1836(10) 0.4022(10) 0.5377(6) 0.086 Uiso 0.65 calc PR 1
C20 C 0.3802(8) 0.4105(7) 0.5503(4) 0.108(7) Uani 0.65 d PG 1
H20A H 0.4141(11) 0.4515(10) 0.4921(5) 0.130 Uiso 0.65 calc PR 1
C21 C 0.4678(6) 0.3788(7) 0.6099(5) 0.071(4) Uani 0.65 d PGD 1
H21A H 0.5602(6) 0.3986(10) 0.5916(6) 0.085 Uiso 0.65 calc PR 1
C22 C 0.4172(6) 0.3176(6) 0.6968(4) 0.040(4) Uani 0.65 d PGD 1
C17A C 0.3259(19) 0.2814(8) 0.6829(13) 0.074(8) Uiso 0.35 d PGD 2
H17B H 0.3247(19) 0.2167(8) 0.7119(13) 0.088 Uiso 0.35 calc PR 2
C18A C 0.2384(18) 0.3238(11) 0.6246(14) 0.085(10) Uiso 0.35 d PG 2
H18B H 0.1786(25) 0.2875(14) 0.6146(19) 0.102 Uiso 0.35 calc PR 2
C19A C 0.2402(17) 0.4203(11) 0.5812(12) 0.053(7) Uiso 0.35 d PG 2
H19B H 0.1817(24) 0.4487(15) 0.5422(16) 0.064 Uiso 0.35 calc PR 2
C20A C 0.3296(19) 0.4745(8) 0.5960(12) 0.089(8) Uiso 0.35 d PG 2
H20B H 0.3308(27) 0.5391(9) 0.5670(17) 0.106 Uiso 0.35 calc PR 2
C21A C 0.4171(17) 0.4321(10) 0.6543(12) 0.068(6) Uiso 0.35 d PGD 2
H21B H 0.4769(24) 0.4683(13) 0.6643(17) 0.082 Uiso 0.35 calc PR 2
C22A C 0.4153(16) 0.3355(11) 0.6978(10) 0.042(8) Uiso 0.35 d PGD 2
Ni' Ni 0.83515(9) 0.28047(6) 0.20402(7) 0.0473(2) Uani 1 d . .
Fe' Fe 0.99696(11) 0.04180(7) 0.20684(7) 0.0500(3) Uani 1 d . .
Br1' Br 0.63853(9) 0.22240(7) 0.18394(8) 0.0769(3) Uani 1 d . .
Br2' Br 0.87539(12) 0.42741(6) 0.19669(9) 0.0851(3) Uani 1 d . .
S' S 1.0204(2) 0.27832(13) 0.09960(13) 0.0510(4) Uani 1 d . .
P' P 0.8897(2) 0.16522(12) 0.32752(12) 0.0398(4) Uani 1 d . .
C' C 0.9616(10) 0.3428(6) -0.0015(5) 0.075(3) Uani 1 d . .
H'A H 0.9474(10) 0.4058(6) -0.0093(5) 0.113 Uiso 1 calc R .
H'B H 0.8767(10) 0.3143(6) 0.0006(5) 0.113 Uiso 1 calc R .
H'C H 1.0295(10) 0.3426(6) -0.0499(5) 0.113 Uiso 1 calc R .
C1' C 1.1606(8) 0.1182(6) 0.1124(6) 0.064(2) Uani 1 d . .
H1'A H 1.2405(8) 0.1383(6) 0.1213(6) 0.077 Uiso 1 calc R .
C2' C 1.1407(12) 0.0328(7) 0.1078(6) 0.083(3) Uani 1 d . .
H2'A H 1.2046(12) -0.0129(7) 0.1137(6) 0.099 Uiso 1 calc R .
C3' C 1.0072(13) 0.0294(7) 0.0927(7) 0.086(3) Uani 1 d . .
H3'A H 0.9679(13) -0.0190(7) 0.0865(7) 0.103 Uiso 1 calc R .
C4' C 0.9423(10) 0.1126(6) 0.0883(6) 0.067(2) Uani 1 d . .
H4'A H 0.8538(10) 0.1284(6) 0.0790(6) 0.080 Uiso 1 calc R .
C5' C 1.0399(7) 0.1675(5) 0.1013(5) 0.051(2) Uani 1 d . .
C6' C 1.0341(9) 0.0010(6) 0.3325(5) 0.058(2) Uani 1 d . .
H6'A H 1.1134(9) 0.0138(6) 0.3475(5) 0.070 Uiso 1 calc R .
C7' C 1.0046(11) -0.0777(6) 0.3176(6) 0.076(3) Uani 1 d . .
H7'A H 1.0630(11) -0.1261(6) 0.3215(6) 0.091 Uiso 1 calc R .
C8' C 0.8747(11) -0.0710(6) 0.2961(7) 0.074(3) Uani 1 d . .
H8'A H 0.8325(11) -0.1137(6) 0.2835(7) 0.089 Uiso 1 calc R .
C9' C 0.8192(8) 0.0111(5) 0.2969(6) 0.058(2) Uani 1 d . .
H9'A H 0.7338(8) 0.0326(5) 0.2846(6) 0.070 Uiso 1 calc R .
C10' C 0.9153(8) 0.0560(5) 0.3195(5) 0.048(2) Uani 1 d . .
C11' C 0.7074(6) 0.0519(3) 0.4830(4) 0.074(3) Uani 1 d G .
H11B H 0.7477(6) 0.0010(3) 0.4759(4) 0.089 Uiso 1 calc R .
C12' C 0.6013(6) 0.0380(4) 0.5543(3) 0.089(3) Uani 1 d G .
H12B H 0.5706(9) -0.0222(5) 0.5949(5) 0.107 Uiso 1 calc R .
C13' C 0.5410(5) 0.1140(6) 0.5649(4) 0.095(4) Uani 1 d G .
H13B H 0.4700(7) 0.1047(8) 0.6126(5) 0.115 Uiso 1 calc R .
C14' C 0.5869(6) 0.2039(5) 0.5042(5) 0.091(4) Uani 1 d G .
H14B H 0.5466(8) 0.2548(6) 0.5113(6) 0.110 Uiso 1 calc R .
C15' C 0.6931(6) 0.2179(3) 0.4330(4) 0.069(2) Uani 1 d G .
H15B H 0.7238(9) 0.2780(3) 0.3924(5) 0.083 Uiso 1 calc R .
C16' C 0.7533(5) 0.1418(4) 0.4224(3) 0.053(2) Uani 1 d G .
C17' C 1.0407(5) 0.1881(4) 0.4401(3) 0.069(2) Uani 1 d G .
H17B' H 0.9586(5) 0.1738(4) 0.4813(3) 0.082 Uiso 1 calc R .
C18' C 1.1609(6) 0.2074(5) 0.4607(3) 0.092(3) Uani 1 d G .
H18B' H 1.1593(9) 0.2060(7) 0.5156(4) 0.111 Uiso 1 calc R .
C19' C 1.2836(5) 0.2287(5) 0.3991(4) 0.089(3) Uani 1 d G .
H19B' H 1.3640(6) 0.2416(7) 0.4129(6) 0.107 Uiso 1 calc R .
C20' C 1.2860(4) 0.2307(5) 0.3171(4) 0.087(3) Uani 1 d G .
H20B' H 1.3681(5) 0.2450(7) 0.2759(5) 0.105 Uiso 1 calc R .
C21' C 1.1658(5) 0.2114(4) 0.2965(3) 0.072(2) Uani 1 d G .
H21B' H 1.1675(7) 0.2128(7) 0.2416(3) 0.086 Uiso 1 calc R .
C22' C 1.0432(4) 0.1901(4) 0.3580(3) 0.048(2) Uani 1 d G .

loop_
_atom_type_symbol
_atom_type_description
_atom_type_scat_dispersion_real
_atom_type_scat_dispersion_imag
_atom_type_scat_source
C C 0.0033 0.0016 'International Tables Vol C Tables 4.2.6.8 and 6.1.1.4'
H H 0.0000 0.0000 'International Tables Vol C Tables 4.2.6.8 and 6.1.1.4'
P P 0.1023 0.0942 'International Tables Vol C Tables 4.2.6.8 and 6.1.1.4'
S S 0.1246 0.1234 'International Tables Vol C Tables 4.2.6.8 and 6.1.1.4'
Fe Fe 0.3463 0.8444 'International Tables Vol C Tables 4.2.6.8 and 6.1.1.4'
Ni Ni 0.3393 1.1124 'International Tables Vol C Tables 4.2.6.8 and 6.1.1.4'
Br Br -0.2901 2.4595 'International Tables Vol C Tables 4.2.6.8 and 6.1.1.4'

loop_
_geom_angle_atom_site_label_1
_geom_angle_atom_site_label_2
_geom_angle_atom_site_label_3
_geom_angle
_geom_angle_site_symmetry_1
_geom_angle_site_symmetry_3
_geom_angle_publ_flag
P Ni S 97.22(7) . . ?
P Ni Br1 104.30(6) . . ?
S Ni Br1 117.74(6) . . ?
P Ni Br2 112.66(6) . . ?
S Ni Br2 96.77(6) . . ?
Br1 Ni Br2 125.03(5) . . ?
C9 Fe C2 156.6(4) . . ?
C9 Fe C7 67.8(3) . . ?
C2 Fe C7 105.0(4) . . ?
C9 Fe C6 68.7(3) . . ?
C2 Fe C6 121.3(4) . . ?
C7 Fe C6 40.8(3) . . ?
C9 Fe C5 125.8(3) . . ?
C2 Fe C5 68.1(3) . . ?
C7 Fe C5 160.1(3) . . ?
C6 Fe C5 125.5(3) . . ?
C9 Fe C1 162.0(3) . . ?
C2 Fe C1 40.6(4) . . ?
C7 Fe C1 121.8(4) . . ?
C6 Fe C1 107.8(4) . . ?
C5 Fe C1 40.9(3) . . ?
C9 Fe C3 122.8(4) . . ?
C2 Fe C3 39.9(4) . . ?
C7 Fe C3 119.9(3) . . ?
C6 Fe C3 156.0(4) . . ?
C5 Fe C3 67.5(3) . . ?
C1 Fe C3 67.8(4) . . ?
C9 Fe C10 41.4(3) . . ?
C2 Fe C10 158.8(4) . . ?
C7 Fe C10 68.5(3) . . ?
C6 Fe C10 40.7(3) . . ?
C5 Fe C10 110.9(3) . . ?
C1 Fe C10 124.4(3) . . ?
C3 Fe C10 160.9(4) . . ?
C9 Fe C8 40.4(3) . . ?
C2 Fe C8 120.0(3) . . ?
C7 Fe C8 40.0(3) . . ?
C6 Fe C8 68.3(3) . . ?
C5 Fe C8 159.7(3) . . ?
C1 Fe C8 156.4(3) . . ?
C3 Fe C8 105.8(3) . . ?
C10 Fe C8 68.8(3) . . ?
C9 Fe C4 108.7(3) . . ?
C2 Fe C4 68.5(4) . . ?
C7 Fe C4 156.3(3) . . ?
C6 Fe C4 162.0(3) . . ?
C5 Fe C4 40.5(3) . . ?
C1 Fe C4 68.9(3) . . ?
C3 Fe C4 40.7(3) . . ?
C10 Fe C4 125.5(3) . . ?
C8 Fe C4 122.0(3) . . ?
C5 S C 101.5(4) . . ?
C5 S Ni 109.2(2) . . ?
C S Ni 104.9(3) . . ?
C10 P C16 105.4(3) . . ?
C10 P C22 106.9(4) . . ?
C16 P C22 100.7(3) . . ?
C10 P C22A 100.4(6) . . ?
C16 P C22A 108.9(5) . . ?
C10 P Ni 112.2(2) . . ?
C16 P Ni 111.5(2) . . ?
C22 P Ni 118.9(2) . . ?
C22A P Ni 117.4(6) . . ?
C2 C1 C5 106.9(8) . . ?
C2 C1 Fe 69.5(5) . . ?
C5 C1 Fe 69.6(4) . . ?
C3 C2 C1 108.4(8) . . ?
C3 C2 Fe 70.4(5) . . ?
C1 C2 Fe 69.9(4) . . ?
C2 C3 C4 109.5(8) . . ?
C2 C3 Fe 69.7(5) . . ?
C4 C3 Fe 70.0(4) . . ?
C5 C4 C3 106.0(8) . . ?
C5 C4 Fe 69.2(4) . . ?
C3 C4 Fe 69.3(4) . . ?
C4 C5 C1 109.1(7) . . ?
C4 C5 S 126.7(6) . . ?
C1 C5 S 124.1(6) . . ?
C4 C5 Fe 70.3(4) . . ?
C1 C5 Fe 69.6(4) . . ?
S C5 Fe 127.7(3) . . ?
C7 C6 C10 107.9(7) . . ?
C7 C6 Fe 69.5(4) . . ?
C10 C6 Fe 70.0(4) . . ?
C8 C7 C6 109.1(7) . . ?
C8 C7 Fe 70.6(4) . . ?
C6 C7 Fe 69.7(4) . . ?
C7 C8 C9 107.9(7) . . ?
C7 C8 Fe 69.4(4) . . ?
C9 C8 Fe 69.2(4) . . ?
C8 C9 C10 108.5(7) . . ?
C8 C9 Fe 70.5(4) . . ?
C10 C9 Fe 69.8(4) . . ?
C6 C10 C9 106.6(6) . . ?
C6 C10 P 128.3(5) . . ?
C9 C10 P 125.1(5) . . ?
C6 C10 Fe 69.2(4) . . ?
C9 C10 Fe 68.8(4) . . ?
P C10 Fe 124.7(3) . . ?
C12 C11 C16 120.0 . . ?
C13 C12 C11 120.0 . . ?
C12 C13 C14 120.0 . . ?
C15 C14 C13 120.0 . . ?
C14 C15 C16 120.0 . . ?
C15 C16 C11 120.0 . . ?
C15 C16 P 117.8(3) . . ?
C11 C16 P 122.1(3) . . ?
C18 C17 C22 120.0 . . ?
C19 C18 C17 120.0 . . ?
C18 C19 C20 120.0 . . ?
C19 C20 C21 120.0 . . ?
C20 C21 C22 120.0 . . ?
C21 C22 C17 120.0 . . ?
C21 C22 P 119.2(4) . . ?
C17 C22 P 120.8(4) . . ?
C18A C17A C22A 120.0 . . ?
C17A C18A C19A 120.0 . . ?
C20A C19A C18A 120.0 . . ?
C19A C20A C21A 120.0 . . ?
C22A C21A C20A 120.0 . . ?
C21A C22A C17A 120.0 . . ?
C21A C22A P 121.2(9) . . ?
C17A C22A P 118.7(9) . . ?
P' Ni' S' 100.20(7) . . ?
P' Ni' Br2' 111.45(6) . . ?
S' Ni' Br2' 99.69(7) . . ?
P' Ni' Br1' 105.12(6) . . ?
S' Ni' Br1' 108.74(7) . . ?
Br2' Ni' Br1' 128.14(5) . . ?
C9' Fe' C3' 120.8(4) . . ?
C9' Fe' C4' 105.5(4) . . ?
C3' Fe' C4' 41.0(4) . . ?
C9' Fe' C5' 122.8(3) . . ?
C3' Fe' C5' 68.9(4) . . ?
C4' Fe' C5' 41.4(3) . . ?
C9' Fe' C8' 40.3(3) . . ?
C3' Fe' C8' 102.6(4) . . ?
C4' Fe' C8' 117.0(4) . . ?
C5' Fe' C8' 155.1(4) . . ?
C9' Fe' C2' 157.0(4) . . ?
C3' Fe' C2' 40.4(4) . . ?
C4' Fe' C2' 68.7(4) . . ?
C5' Fe' C2' 68.4(4) . . ?
C8' Fe' C2' 120.9(4) . . ?
C9' Fe' C10' 40.8(3) . . ?
C3' Fe' C10' 159.8(4) . . ?
C4' Fe' C10' 125.8(3) . . ?
C5' Fe' C10' 111.7(3) . . ?
C8' Fe' C10' 68.1(3) . . ?
C2' Fe' C10' 159.7(4) . . ?
C9' Fe' C1' 160.0(3) . . ?
C3' Fe' C1' 68.1(4) . . ?
C4' Fe' C1' 68.6(4) . . ?
C5' Fe' C1' 40.3(3) . . ?
C8' Fe' C1' 159.6(4) . . ?
C2' Fe' C1' 40.5(4) . . ?
C10' Fe' C1' 126.3(3) . . ?
C9' Fe' C7' 67.6(4) . . ?
C3' Fe' C7' 117.4(4) . . ?
C4' Fe' C7' 152.0(4) . . ?
C5' Fe' C7' 164.6(4) . . ?
C8' Fe' C7' 40.1(4) . . ?
C2' Fe' C7' 106.6(4) . . ?
C10' Fe' C7' 67.7(3) . . ?
C1' Fe' C7' 126.7(4) . . ?
C9' Fe' C6' 68.8(3) . . ?
C3' Fe' C6' 154.3(4) . . ?
C4' Fe' C6' 164.6(3) . . ?
C5' Fe' C6' 128.7(3) . . ?
C8' Fe' C6' 68.5(4) . . ?
C2' Fe' C6' 122.2(4) . . ?
C10' Fe' C6' 40.7(3) . . ?
C1' Fe' C6' 111.7(3) . . ?
C7' Fe' C6' 40.6(3) . . ?
C5' S' C' 102.3(4) . . ?
C5' S' Ni' 111.9(2) . . ?
C' S' Ni' 102.5(3) . . ?
C10' P' C16' 105.9(3) . . ?
C10' P' C22' 106.0(3) . . ?
C16' P' C22' 105.2(2) . . ?
C10' P' Ni' 112.9(2) . . ?
C16' P' Ni' 111.2(2) . . ?
C22' P' Ni' 115.0(2) . . ?
C5' C1' C2' 108.8(8) . . ?
C5' C1' Fe' 69.4(4) . . ?
C2' C1' Fe' 69.7(5) . . ?
C3' C2' C1' 107.9(9) . . ?
C3' C2' Fe' 69.4(6) . . ?
C1' C2' Fe' 69.8(5) . . ?
C2' C3' C4' 108.6(9) . . ?
C2' C3' Fe' 70.2(6) . . ?
C4' C3' Fe' 69.5(5) . . ?
C3' C4' C5' 106.9(8) . . ?
C3' C4' Fe' 69.5(5) . . ?
C5' C4' Fe' 69.3(4) . . ?
C1' C5' C4' 107.8(7) . . ?
C1' C5' S' 124.3(6) . . ?
C4' C5' S' 127.9(6) . . ?
C1' C5' Fe' 70.3(5) . . ?
C4' C5' Fe' 69.3(5) . . ?
S' C5' Fe' 127.9(4) . . ?
C7' C6' C10' 105.3(7) . . ?
C7' C6' Fe' 68.7(5) . . ?
C10' C6' Fe' 68.4(4) . . ?
C8' C7' C6' 109.7(8) . . ?
C8' C7' Fe' 69.4(5) . . ?
C6' C7' Fe' 70.8(5) . . ?
C9' C8' C7' 108.0(8) . . ?
C9' C8' Fe' 69.4(5) . . ?
C7' C8' Fe' 70.5(5) . . ?
C8' C9' C10' 108.4(8) . . ?
C8' C9' Fe' 70.3(5) . . ?
C10' C9' Fe' 70.4(4) . . ?
C9' C10' C6' 108.5(7) . . ?
C9' C10' P' 124.4(6) . . ?
C6' C10' P' 127.0(6) . . ?
C9' C10' Fe' 68.8(4) . . ?
C6' C10' Fe' 70.9(4) . . ?
P' C10' Fe' 125.2(4) . . ?
C12' C11' C16' 120.0 . . ?
C11' C12' C13' 120.0 . . ?
C14' C13' C12' 120.0 . . ?
C15' C14' C13' 120.0 . . ?
C14' C15' C16' 120.0 . . ?
C15' C16' C11' 120.0 . . ?
C15' C16' P' 117.6(3) . . ?
C11' C16' P' 122.4(3) . . ?
C18' C17' C22' 120.0 . . ?
C17' C18' C19' 120.0 . . ?
C20' C19' C18' 120.0 . . ?
C21' C20' C19' 120.0 . . ?
C20' C21' C22' 120.0 . . ?
C21' C22' C17' 120.0 . . ?
C21' C22' P' 118.0(3) . . ?
C17' C22' P' 122.0(3) . . ?

loop_
_geom_bond_atom_site_label_1
_geom_bond_atom_site_label_2
_geom_bond_distance
_geom_bond_site_symmetry_2
_geom_bond_publ_flag
Ni P 2.298(2) . ?
Ni S 2.319(2) . ?
Ni Br1 2.3408(13) . ?
Ni Br2 2.3497(13) . ?
Fe C9 2.032(7) . ?
Fe C2 2.032(8) . ?
Fe C7 2.033(7) . ?
Fe C6 2.035(7) . ?
Fe C5 2.036(7) . ?
Fe C1 2.036(8) . ?
Fe C3 2.041(8) . ?
Fe C10 2.045(6) . ?
Fe C8 2.049(7) . ?
Fe C4 2.051(7) . ?
S C5 1.764(7) . ?
S C 1.807(7) . ?
P C10 1.796(7) . ?
P C16 1.817(3) . ?
P C22 1.821(5) . ?
P C22A 1.855(10) . ?
C1 C2 1.412(13) . ?
C1 C5 1.422(11) . ?
C2 C3 1.390(14) . ?
C3 C4 1.422(12) . ?
C4 C5 1.415(10) . ?
C6 C7 1.418(11) . ?
C6 C10 1.420(10) . ?
C7 C8 1.397(12) . ?
C8 C9 1.408(11) . ?
C9 C10 1.440(10) . ?
C11 C12 1.39 . ?
C11 C16 1.39 . ?
C12 C13 1.39 . ?
C13 C14 1.39 . ?
C14 C15 1.39 . ?
C15 C16 1.39 . ?
C17 C18 1.39 . ?
C17 C22 1.39 . ?
C18 C19 1.39 . ?
C19 C20 1.39 . ?
C20 C21 1.39 . ?
C21 C22 1.39 . ?
C17A C18A 1.39 . ?
C17A C22A 1.39 . ?
C18A C19A 1.39 . ?
C19A C20A 1.39 . ?
C20A C21A 1.39 . ?
C21A C22A 1.39 . ?
Ni' P' 2.281(2) . ?
Ni' S' 2.310(2) . ?
Ni' Br2' 2.3298(13) . ?
Ni' Br1' 2.3380(12) . ?
Fe' C9' 2.021(8) . ?
Fe' C3' 2.033(9) . ?
Fe' C4' 2.033(8) . ?
Fe' C5' 2.034(7) . ?
Fe' C8' 2.034(9) . ?
Fe' C2' 2.043(9) . ?
Fe' C10' 2.043(7) . ?
Fe' C1' 2.045(9) . ?
Fe' C7' 2.048(9) . ?
Fe' C6' 2.076(8) . ?
S' C5' 1.750(8) . ?
S' C' 1.800(8) . ?
P' C10' 1.801(7) . ?
P' C16' 1.809(4) . ?
P' C22' 1.815(4) . ?
C1' C5' 1.405(11) . ?
C1' C2' 1.415(13) . ?
C2' C3' 1.408(15) . ?
C3' C4' 1.425(13) . ?
C4' C5' 1.438(11) . ?
C6' C7' 1.430(12) . ?
C6' C10' 1.434(11) . ?
C7' C8' 1.398(14) . ?
C8' C9' 1.398(12) . ?
C9' C10' 1.417(10) . ?
C11' C12' 1.39 . ?
C11' C16' 1.39 . ?
C12' C13' 1.39 . ?
C13' C14' 1.39 . ?
C14' C15' 1.39 . ?
C15' C16' 1.39 . ?
C17' C18' 1.39 . ?
C17' C22' 1.39 . ?
C18' C19' 1.39 . ?
C19' C20' 1.39 . ?
C20' C21' 1.39 . ?
C21' C22' 1.39 . ?
